data_2300021
_journal_name_full 'Journal of Applied Crystallography'
_journal_page_first 791
_journal_page_last 797
_journal_paper_doi 10.1107/S0021889804017832
_journal_volume 37
_journal_year 2004
_chemical_formula_sum 'C6 H6 N12 O12'
_chemical_formula_weight 438.23
_chemical_name_common 'gamma-HNIW, gamma-CL20'
_space_group_IT_number 14
_symmetry_cell_setting monoclinic
_symmetry_space_group_name_Hall '-P 2yn'
_symmetry_space_group_name_H-M 'P 1 21/n 1'
_cell_angle_alpha 90.00
_cell_angle_beta 109.0010(10)
_cell_angle_gamma 90.00
_cell_formula_units_Z 4
_cell_length_a 13.1670(3)
_cell_length_b 8.16760(10)
_cell_length_c 14.84360(10)
_cell_measurement_temperature 250.0(10)
_cell_volume 1509.34(4)
_diffrn_ambient_temperature 250.0(10)
_exptl_crystal_density_diffrn 1.929
_refine_ls_R_factor_obs 0.0387
_refine_ls_wR_factor_obs 0.0985
_cod_depositor_comments
;
The following automatic conversions were performed:
'_symmetry_cell_setting' value 'Monoclinic' changed to 'monoclinic'
according to '/home/saulius/struct/CIF-dictionaries/cif_core.dic'
dictionary named 'cif_core.dic' version 2.4.1 from 2010-06-29.

Automatic conversion script
Id: cif_fix_enum 1527 2010-12-29 10:47:43Z saulius 
;
_cod_original_sg_symbol_H-M 'P 21/n'
_cod_database_code 2300021

loop_
_symmetry_equiv_pos_as_xyz
'x, y, z'
'-x+1/2, y+1/2, -z+1/2'
'-x, -y, -z'
'x-1/2, -y-1/2, z-1/2'

loop_
_atom_site_aniso_label
_atom_site_aniso_U_11
_atom_site_aniso_U_22
_atom_site_aniso_U_33
_atom_site_aniso_U_12
_atom_site_aniso_U_13
_atom_site_aniso_U_23
C1 0.0207(7) 0.0270(7) 0.0196(7) 0.0043(6) 0.0067(6) 0.0012(5)
C2 0.0196(7) 0.0247(7) 0.0200(7) -0.0016(6) 0.0090(6) -0.0009(5)
C3 0.0221(7) 0.0217(7) 0.0199(7) -0.0010(6) 0.0074(6) -0.0023(5)
C4 0.0238(8) 0.0255(7) 0.0193(7) 0.0019(6) 0.0082(6) -0.0003(5)
C5 0.0191(7) 0.0220(7) 0.0185(7) -0.0018(6) 0.0034(6) -0.0002(5)
C6 0.0239(8) 0.0206(7) 0.0187(7) -0.0015(6) 0.0057(6) 0.0014(5)
N1 0.0291(7) 0.0232(6) 0.0184(6) 0.0017(5) 0.0097(5) 0.0044(4)
N2 0.0468(9) 0.0240(6) 0.0192(6) -0.0022(6) 0.0103(6) 0.0008(5)
N3 0.0190(6) 0.0304(7) 0.0167(6) -0.0036(5) 0.0027(5) -0.0033(4)
N4 0.0244(7) 0.0479(9) 0.0236(7) -0.0101(6) 0.0038(6) -0.0054(6)
N5 0.0297(7) 0.0148(6) 0.0244(6) 0.0002(5) 0.0076(5) 0.0003(4)
N6 0.0540(10) 0.0186(6) 0.0407(8) -0.0001(6) 0.0131(7) -0.0004(5)
N7 0.0159(6) 0.0282(6) 0.0240(6) -0.0040(5) 0.0067(5) -0.0014(5)
N8 0.0268(8) 0.0602(10) 0.0354(8) -0.0201(7) 0.0109(6) -0.0026(7)
N9 0.0280(7) 0.0211(6) 0.0166(6) -0.0012(5) 0.0078(5) -0.0027(4)
N10 0.0447(9) 0.0230(6) 0.0216(6) -0.0036(6) 0.0153(6) -0.0026(5)
N11 0.0214(6) 0.0267(6) 0.0215(6) -0.0045(5) 0.0088(5) 0.0010(4)
N12 0.0288(8) 0.0439(9) 0.0279(7) -0.0124(6) 0.0134(6) -0.0037(6)
O1 0.0564(9) 0.0472(8) 0.0330(7) 0.0149(7) 0.0070(6) 0.0165(5)
O2 0.0580(9) 0.0362(7) 0.0330(6) -0.0117(6) 0.0256(6) 0.0024(5)
O3 0.0492(9) 0.0452(8) 0.0405(7) -0.0148(6) 0.0017(6) -0.0175(6)
O4 0.0311(7) 0.0718(10) 0.0366(7) 0.0080(7) -0.0074(6) -0.0051(6)
O5 0.129(2) 0.0233(7) 0.0452(8) -0.0028(8) 0.0181(9) -0.0117(5)
O6 0.0844(12) 0.0237(6) 0.0441(7) 0.0046(6) 0.0177(8) 0.0119(5)
O7 0.0521(10) 0.1225(15) 0.0440(8) -0.0516(10) 0.0245(7) -0.0065(8)
O8 0.0481(9) 0.0840(11) 0.0400(8) -0.0436(8) 0.0103(7) -0.0127(7)
O9 0.0467(8) 0.0402(7) 0.0242(6) -0.0085(6) 0.0046(6) -0.0098(5)
O10 0.0505(9) 0.0483(8) 0.0375(7) 0.0012(6) 0.0249(6) -0.0142(5)
O11 0.0228(7) 0.0661(9) 0.0534(8) -0.0077(6) 0.0123(6) 0.0025(7)
O12 0.0481(9) 0.0355(7) 0.0578(8) -0.0175(6) 0.0240(7) -0.0008(5)

loop_
_atom_site_label
_atom_site_fract_x
_atom_site_fract_y
_atom_site_fract_z
_atom_site_U_iso_or_equiv
_atom_site_thermal_displace_type
_atom_site_calc_flag
_atom_site_refinement_flags
_atom_site_occupancy
_atom_site_disorder_group
_atom_site_type_symbol
C1 1.10712(12) 0.5120(2) 0.32352(10) 0.0224(3) Uani d . 1 . C
C2 0.93654(12) 0.5942(2) 0.32656(10) 0.0208(3) Uani d . 1 . C
C3 1.00748(12) 0.7505(2) 0.32999(10) 0.0211(3) Uani d . 1 . C
C4 1.08408(12) 0.4996(2) 0.21162(10) 0.0226(3) Uani d . 1 . C
C5 0.90099(12) 0.5748(2) 0.15356(10) 0.0205(3) Uani d . 1 . C
C6 0.96961(12) 0.7335(2) 0.15709(10) 0.0214(3) Uani d . 1 . C
N1 1.01287(10) 0.45789(14) 0.34580(8) 0.0231(3) Uani d . 1 . N
N2 1.02870(13) 0.3641(2) 0.42844(9) 0.0301(3) Uani d . 1 . N
N3 1.11678(10) 0.68546(15) 0.34901(8) 0.0228(3) Uani d . 1 . N
N4 1.19387(11) 0.7288(2) 0.43789(9) 0.0329(3) Uani d . 1 . N
N5 0.97169(11) 0.82949(14) 0.23886(8) 0.0233(3) Uani d . 1 . N
N6 0.96819(13) 0.9995(2) 0.23260(10) 0.0383(4) Uani d . 1 . N
N7 0.85886(10) 0.58036(15) 0.23191(8) 0.0227(3) Uani d . 1 . N
N8 0.77392(12) 0.4701(2) 0.22545(11) 0.0406(4) Uani d . 1 . N
N9 0.97693(11) 0.43579(14) 0.16438(8) 0.0218(3) Uani d . 1 . N
N10 0.96593(12) 0.3580(2) 0.07439(9) 0.0287(3) Uani d . 1 . N
N11 1.07362(10) 0.65945(15) 0.16537(8) 0.0228(3) Uani d . 1 . N
N12 1.16289(11) 0.7559(2) 0.17898(9) 0.0325(3) Uani d . 1 . N
O1 1.11490(12) 0.2990(2) 0.46309(9) 0.0473(4) Uani d . 1 . O
O2 0.95137(11) 0.35137(15) 0.45605(8) 0.0398(3) Uani d . 1 . O
O3 1.18566(12) 0.8657(2) 0.46546(9) 0.0481(4) Uani d . 1 . O
O4 1.26315(11) 0.6294(2) 0.47468(9) 0.0510(4) Uani d . 1 . O
O5 0.9872(2) 1.0726(2) 0.30750(10) 0.0685(6) Uani d . 1 . O
O6 0.94194(14) 1.05779(14) 0.15356(9) 0.0515(4) Uani d . 1 . O
O7 0.75388(13) 0.4468(2) 0.29855(10) 0.0707(5) Uani d . 1 . O
O8 0.72656(13) 0.4137(2) 0.14787(10) 0.0584(5) Uani d . 1 . O
O9 0.87529(11) 0.34288(15) 0.02060(8) 0.0387(3) Uani d . 1 . O
O10 1.04726(11) 0.3087(2) 0.06240(9) 0.0429(3) Uani d . 1 . O
O11 1.24989(10) 0.6878(2) 0.20908(10) 0.0474(4) Uani d . 1 . O
O12 1.14703(12) 0.8992(2) 0.15747(10) 0.0455(3) Uani d . 1 . O
H1 1.1707(15) 0.452(2) 0.3554(12) 0.027(4) Uiso d . 1 . H
H2 0.9007(14) 0.5964(19) 0.3689(12) 0.022(4) Uiso d . 1 . H
H3 1.0077(14) 0.8239(19) 0.3789(12) 0.022(4) Uiso d . 1 . H
H4 1.1382(15) 0.433(2) 0.1986(12) 0.027(4) Uiso d . 1 . H
H5 0.8463(14) 0.5621(18) 0.0976(11) 0.018(4) Uiso d . 1 . H
H6 0.9414(13) 0.7959(19) 0.1018(12) 0.021(4) Uiso d . 1 . H

loop_
_geom_bond_atom_site_label_1
_geom_bond_atom_site_label_2
_geom_bond_site_symmetry_2
_geom_bond_distance
_geom_bond_publ_flag
C1 N1 . 1.453(2) ?
C1 N3 . 1.461(2) ?
C1 C4 . 1.592(2) ?
C2 N7 . 1.448(2) ?
C2 N1 . 1.464(2) ?
C2 C3 . 1.573(2) ?
C3 N5 . 1.433(2) ?
C3 N3 . 1.473(2) ?
C4 N9 . 1.453(2) ?
C4 N11 . 1.460(2) ?
C5 N7 . 1.443(2) ?
C5 N9 . 1.486(2) ?
C5 C6 . 1.571(2) ?
C6 N5 . 1.438(2) ?
C6 N11 . 1.465(2) ?
N1 N2 . 1.403(2) ?
N2 O1 . 1.206(2) ?
N2 O2 . 1.220(2) ?
N3 N4 . 1.423(2) ?
N4 O3 . 1.207(2) ?
N4 O4 . 1.211(2) ?
N5 N6 . 1.392(2) ?
N6 O6 . 1.208(2) ?
N6 O5 . 1.214(2) ?
N7 N8 . 1.415(2) ?
N8 O8 . 1.208(2) ?
N8 O7 . 1.212(2) ?
N9 N10 . 1.443(2) ?
N10 O9 . 1.207(2) ?
N10 O10 . 1.210(2) ?
N11 N12 . 1.374(2) ?
N12 O12 . 1.213(2) ?
N12 O11 . 1.219(2) ?

loop_
_cod_related_entry_id
_cod_related_entry_database
_cod_related_entry_code
1 ChemSpider 8064994
